data_4518440
loop_
_publ_author_name
'Gupta, Saswata'
'Sabbasani, Venkata R.'
'Su, Siyuan'
'Wink, Donald J.'
'Lee, Daesung'

_publ_section_title
;
 Alkene-Chelated Ruthenium Alkylidenes: A Missing Link to New Catalysts
;
_journal_issue 4
_journal_name_full 'ACS Catalysis'
_journal_page_first 1977
_journal_page_last 1987
_journal_paper_doi 10.1021/acscatal.0c04972
_journal_volume 11
_journal_year 2021
_chemical_formula_sum 'C43 H51 Cl4 N3 O3 Ru S'
_chemical_formula_weight 932.80
_space_group_IT_number 14
_space_group_name_Hall '-P 2yn'
_space_group_name_H-M_alt 'P 1 21/n 1'
_symmetry_cell_setting monoclinic
_atom_sites_solution_hydrogens geom
_atom_sites_solution_primary direct
_atom_sites_solution_secondary difmap
_audit_creation_method SHELXL-97
_cell_angle_alpha 90.00
_cell_angle_beta 107.451(2)
_cell_angle_gamma 90.00
_cell_formula_units_Z 4
_cell_length_a 13.3662(8)
_cell_length_b 19.3514(12)
_cell_length_c 18.2778(11)
_cell_measurement_reflns_used 9843
_cell_measurement_temperature 300(2)
_cell_measurement_theta_max 24.1926
_cell_measurement_theta_min 2.2406
_cell_volume 4510.0(5)
_computing_structure_refinement 'SHELXL-97 (Sheldrick, 2008)'
_computing_structure_solution 'SHELXS-97 (Sheldrick, 2008)'
_diffrn_ambient_temperature 300(2)
_diffrn_measured_fraction_theta_full 1.000
_diffrn_measured_fraction_theta_max 1.000
_diffrn_measurement_device_type 'Bruker SMART X2S '
_diffrn_measurement_method CCD
_diffrn_radiation_monochromator graphite
_diffrn_radiation_source 'fine-focus sealed tube'
_diffrn_radiation_type MoK\a
_diffrn_radiation_wavelength 0.71073
_diffrn_reflns_av_R_equivalents 0.0499
_diffrn_reflns_av_sigmaI/netI 0.0277
_diffrn_reflns_limit_h_max 16
_diffrn_reflns_limit_h_min -16
_diffrn_reflns_limit_k_max 24
_diffrn_reflns_limit_k_min -24
_diffrn_reflns_limit_l_max 22
_diffrn_reflns_limit_l_min -22
_diffrn_reflns_number 92644
_diffrn_reflns_theta_full 26.37
_diffrn_reflns_theta_max 26.37
_diffrn_reflns_theta_min 1.57
_exptl_absorpt_coefficient_mu 0.671
_exptl_absorpt_correction_T_max 0.7751
_exptl_absorpt_correction_T_min 0.7751
_exptl_absorpt_correction_type multi-scan
_exptl_crystal_density_diffrn 1.374
_exptl_crystal_density_method 'not measured'
_exptl_crystal_description block
_exptl_crystal_F_000 1928
_exptl_crystal_size_max 0.40
_exptl_crystal_size_mid 0.40
_exptl_crystal_size_min 0.40
_refine_diff_density_max 2.140
_refine_diff_density_min -0.964
_refine_diff_density_rms 0.194
_refine_ls_extinction_method none
_refine_ls_goodness_of_fit_ref 1.354
_refine_ls_hydrogen_treatment mixed
_refine_ls_matrix_type full
_refine_ls_number_parameters 506
_refine_ls_number_reflns 9210
_refine_ls_number_restraints 155
_refine_ls_restrained_S_all 1.347
_refine_ls_R_factor_all 0.0760
_refine_ls_R_factor_gt 0.0579
_refine_ls_shift/su_max 0.016
_refine_ls_shift/su_mean 0.001
_refine_ls_structure_factor_coef Fsqd
_refine_ls_weighting_details 'calc w=1/[\s^2^(Fo^2^)+(0.1000P)^2^+0.9923P] where P=(Fo^2^+2Fc^2^)/3'
_refine_ls_weighting_scheme calc
_refine_ls_wR_factor_gt 0.1743
_refine_ls_wR_factor_ref 0.1901
_reflns_number_gt 7407
_reflns_number_total 9210
_reflns_threshold_expression >2sigma(I)
_cod_data_source_file cs0c04972_si_013.cif
_cod_data_source_block Compound_13h'
_cod_depositor_comments 'Adding full bibliography for 4518430--4518444.cif.'
_cod_database_code 4518440
_publ_contact_phone 312-413-7383
_publ_contact_fax 312-996-0431
_publ_contact_email dwink@uic.edu

loop_
_symmetry_equiv_pos_as_xyz
'x, y, z'
'-x+1/2, y+1/2, -z+1/2'
'-x, -y, -z'
'x-1/2, -y-1/2, z-1/2'

loop_
_atom_site_label
_atom_site_type_symbol
_atom_site_fract_x
_atom_site_fract_y
_atom_site_fract_z
_atom_site_U_iso_or_equiv
_atom_site_adp_type
_atom_site_occupancy
_atom_site_symmetry_multiplicity
_atom_site_calc_flag
_atom_site_refinement_flags
_atom_site_disorder_assembly
_atom_site_disorder_group
Ru1 Ru 0.95531(2) 0.200884(15) 0.627944(17) 0.03182(14) Uani 1 1 d U . .
Cl2 Cl 0.87007(10) 0.30219(5) 0.64647(7) 0.0486(3) Uani 1 1 d U . .
Cl3 Cl 1.11925(8) 0.24639(6) 0.70916(7) 0.0523(3) Uani 1 1 d U . .
S10 S 1.02847(10) 0.04724(6) 0.65163(6) 0.0485(3) Uani 1 1 d U . .
Cl71 Cl 0.1464(2) 0.69023(19) 0.88177(16) 0.1539(12) Uani 1 1 d U . .
O11 O 1.0394(2) 0.10955(16) 0.61000(16) 0.0478(7) Uani 1 1 d U . .
N21 N 0.8563(3) 0.22279(18) 0.46866(19) 0.0395(8) Uani 1 1 d U . .
N24 N 0.7625(3) 0.14140(17) 0.49740(18) 0.0378(7) Uani 1 1 d U . .
O12 O 0.9809(3) -0.01205(19) 0.6095(2) 0.0739(11) Uani 1 1 d U . .
Cl72 Cl 0.0440(3) 0.7387(4) 0.7317(2) 0.264(3) Uani 1 1 d U . .
N9 N 0.9608(3) 0.07427(18) 0.7083(2) 0.0453(8) Uani 1 1 d U . .
O60 O 1.0333(3) 0.2088(3) 0.8490(2) 0.0818(14) Uani 1 1 d U . .
H60 H 1.0637 0.2101 0.8162 0.123 Uiso 1 1 calc R . .
C20 C 0.8439(3) 0.18407(18) 0.5269(2) 0.0305(8) Uani 1 1 d U . .
C5 C 0.8722(3) 0.1637(2) 0.7558(2) 0.0389(9) Uani 1 1 d U . .
C31 C 0.9369(3) 0.2735(2) 0.4755(2) 0.0378(9) Uani 1 1 d U . .
C41 C 0.7107(3) 0.0964(2) 0.5362(2) 0.0383(9) Uani 1 1 d U . .
C6 C 0.9223(3) 0.14275(19) 0.6976(2) 0.0342(8) Uani 1 1 d U . .
H00H H 0.8556 0.1287 0.6609 0.041 Uiso 1 1 calc R . .
C32 C 0.9100(4) 0.3432(2) 0.4739(3) 0.0440(10) Uani 1 1 d U . .
C23 C 0.7084(4) 0.1567(3) 0.4149(2) 0.0516(12) Uani 1 1 d U . .
H00D H 0.6426 0.1806 0.4086 0.062 Uiso 1 1 calc R . .
H00E H 0.6951 0.1147 0.3845 0.062 Uiso 1 1 calc R . .
C35 C 1.1157(4) 0.3028(2) 0.4888(3) 0.0523(12) Uani 1 1 d U . .
H00K H 1.1843 0.2896 0.4936 0.063 Uiso 1 1 calc R . .
C36 C 1.0382(3) 0.2517(2) 0.4791(2) 0.0414(9) Uani 1 1 d U . .
C46 C 0.6451(3) 0.1244(2) 0.5749(3) 0.0459(10) Uani 1 1 d U . .
C33 C 0.9892(4) 0.3912(2) 0.4812(3) 0.0547(12) Uani 1 1 d U . .
H00N H 0.9723 0.4379 0.4792 0.066 Uiso 1 1 calc R . .
C42 C 0.7153(3) 0.0256(2) 0.5239(2) 0.0442(10) Uani 1 1 d U . .
C44 C 0.5933(4) 0.0080(3) 0.5984(3) 0.0571(12) Uani 1 1 d U . .
C45 C 0.5886(4) 0.0783(3) 0.6059(3) 0.0555(12) Uani 1 1 d U . .
H00Q H 0.5456 0.0961 0.6330 0.067 Uiso 1 1 calc R . .
C34 C 1.0921(4) 0.3726(2) 0.4914(3) 0.0567(12) Uani 1 1 d U . .
C43 C 0.6562(4) -0.0171(3) 0.5565(3) 0.0560(12) Uani 1 1 d U . .
H00S H 0.6592 -0.0646 0.5498 0.067 Uiso 1 1 calc R . .
C51 C 0.9470(4) 0.0253(2) 0.7643(3) 0.0543(12) Uani 1 1 d U . .
C11 C 1.1537(4) 0.0234(2) 0.7102(2) 0.0522(11) Uani 1 1 d U . .
C22 C 0.7860(4) 0.2022(2) 0.3933(3) 0.0519(12) Uani 1 1 d U . .
H00F H 0.8236 0.1770 0.3639 0.062 Uiso 1 1 calc R . .
H00G H 0.7520 0.2420 0.3640 0.062 Uiso 1 1 calc R . .
C56 C 1.0148(5) 0.0263(3) 0.8373(3) 0.0661(14) Uani 1 1 d U . .
H00W H 1.0689 0.0585 0.8513 0.079 Uiso 1 1 calc R . .
C1 C 0.7830(4) 0.1444(3) 0.7658(3) 0.0612(13) Uani 1 1 d U . .
H00X H 0.7404 0.1099 0.7372 0.073 Uiso 1 1 calc R . .
C4 C 0.9236(4) 0.2200(3) 0.8140(3) 0.0526(11) Uani 1 1 d U . .
H00Y H 0.9121 0.2655 0.7892 0.063 Uiso 1 1 calc R . .
C37 C 0.7997(4) 0.3665(3) 0.4635(4) 0.0642(14) Uani 1 1 d U . .
H00I H 0.8005 0.4070 0.4940 0.096 Uiso 1 1 calc R . .
H00J H 0.7616 0.3304 0.4793 0.096 Uiso 1 1 calc R . .
H00L H 0.7664 0.3771 0.4104 0.096 Uiso 1 1 calc R . .
C49 C 0.6347(4) 0.2015(3) 0.5837(4) 0.0643(15) Uani 1 1 d U . .
H01A H 0.5880 0.2104 0.6135 0.096 Uiso 1 1 calc R . .
H01B H 0.6073 0.2222 0.5339 0.096 Uiso 1 1 calc R . .
H01C H 0.7024 0.2208 0.6091 0.096 Uiso 1 1 calc R . .
C3 C 0.8621(5) 0.2146(3) 0.8746(3) 0.0593(13) Uani 1 1 d U . .
C47 C 0.7751(4) -0.0044(3) 0.4741(3) 0.0623(13) Uani 1 1 d U . .
H01D H 0.7301 -0.0074 0.4223 0.093 Uiso 1 1 calc R . .
H01E H 0.7997 -0.0497 0.4923 0.093 Uiso 1 1 calc R . .
H01F H 0.8339 0.0248 0.4759 0.093 Uiso 1 1 calc R . .
C2 C 0.7573(5) 0.1841(4) 0.8284(3) 0.0734(16) Uani 1 1 d U . .
H01G H 0.7295 0.1538 0.8599 0.088 Uiso 1 1 calc R . .
H01H H 0.7065 0.2202 0.8074 0.088 Uiso 1 1 calc R . .
C38 C 1.1780(5) 0.4262(3) 0.5046(4) 0.0805(19) Uani 1 1 d U . .
H01I H 1.1967 0.4327 0.4583 0.121 Uiso 1 1 calc R . .
H01J H 1.2383 0.4109 0.5448 0.121 Uiso 1 1 calc R . .
H01K H 1.1536 0.4692 0.5192 0.121 Uiso 1 1 calc R . .
C12 C 1.2308(4) 0.0724(3) 0.7337(3) 0.0662(14) Uani 1 1 d U . .
H015 H 1.2157 0.1189 0.7231 0.079 Uiso 1 1 calc R . .
C14 C 1.3557(5) -0.0176(4) 0.7877(3) 0.0765(17) Uani 1 1 d U . .
C39 C 1.0663(4) 0.1784(2) 0.4670(3) 0.0555(12) Uani 1 1 d U . .
H01L H 1.0861 0.1754 0.4207 0.083 Uiso 1 1 calc R . .
H01M H 1.0069 0.1491 0.4628 0.083 Uiso 1 1 calc R . .
H01N H 1.1239 0.1638 0.5097 0.083 Uiso 1 1 calc R . .
C61 C 0.9188(5) 0.1666(3) 0.9398(3) 0.0737(15) Uani 1 1 d U . .
H01O H 0.8832 0.1667 0.9783 0.111 Uiso 1 1 calc R . .
H01P H 0.9896 0.1823 0.9619 0.111 Uiso 1 1 calc R . .
H01Q H 0.9194 0.1206 0.9203 0.111 Uiso 1 1 calc R . .
C48 C 0.5301(5) -0.0386(4) 0.6332(4) 0.086(2) Uani 1 1 d U . .
H01R H 0.5745 -0.0573 0.6805 0.130 Uiso 1 1 calc R . .
H01S H 0.5011 -0.0756 0.5984 0.130 Uiso 1 1 calc R . .
H01T H 0.4743 -0.0126 0.6431 0.130 Uiso 1 1 calc R . .
C15 C 1.2769(7) -0.0647(4) 0.7642(4) 0.0902(19) Uani 1 1 d U . .
H01U H 1.2922 -0.1113 0.7739 0.108 Uiso 1 1 calc R . .
C52 C 0.8669(6) -0.0225(4) 0.7420(4) 0.095(2) Uani 1 1 d U . .
H13 H 0.8240 -0.0241 0.6914 0.114 Uiso 1 1 calc R . .
C16 C 1.1744(5) -0.0456(3) 0.7262(3) 0.0737(16) Uani 1 1 d U . .
H01W H 1.1212 -0.0784 0.7119 0.088 Uiso 1 1 calc R . .
C55 C 1.0009(6) -0.0219(4) 0.8899(4) 0.092(2) Uani 1 1 d U . .
H10 H 1.0482 -0.0234 0.9390 0.110 Uiso 1 1 calc R . .
C62 C 0.8535(7) 0.2864(4) 0.9078(5) 0.100(2) Uani 1 1 d U . .
H9 H 0.8109 0.2836 0.9417 0.149 Uiso 1 1 calc R . .
H3 H 0.8220 0.3179 0.8668 0.149 Uiso 1 1 calc R . .
H12 H 0.9222 0.3026 0.9358 0.149 Uiso 1 1 calc R . .
C13 C 1.3310(5) 0.0516(4) 0.7733(4) 0.0821(17) Uani 1 1 d U . .
H8 H 1.3832 0.0847 0.7906 0.098 Uiso 1 1 calc R . .
C53 C 0.8509(8) -0.0692(4) 0.7977(5) 0.124(3) Uani 1 1 d U . .
H7 H 0.7955 -0.1005 0.7848 0.149 Uiso 1 1 calc R . .
C54 C 0.9181(8) -0.0672(5) 0.8700(5) 0.122(3) Uani 1 1 d U . .
H6 H 0.9078 -0.0971 0.9069 0.146 Uiso 1 1 calc R . .
C17 C 1.4665(6) -0.0402(5) 0.8273(4) 0.117(3) Uani 1 1 d U . .
H5 H 1.5118 -0.0006 0.8374 0.175 Uiso 1 1 calc R . .
H2 H 1.4890 -0.0719 0.7949 0.175 Uiso 1 1 calc R . .
H11 H 1.4695 -0.0627 0.8747 0.175 Uiso 1 1 calc R . .
C71 C 0.1069(9) 0.7952(7) 0.8390(7) 0.223(6) Uani 1 1 d U . .
H4 H 0.0550 0.8183 0.8577 0.268 Uiso 1 1 calc R . .
H1 H 0.1664 0.8247 0.8413 0.268 Uiso 1 1 calc R . .

loop_
_atom_site_aniso_label
_atom_site_aniso_U_11
_atom_site_aniso_U_22
_atom_site_aniso_U_33
_atom_site_aniso_U_23
_atom_site_aniso_U_13
_atom_site_aniso_U_12
Ru1 0.0333(2) 0.0296(2) 0.02965(19) -0.00042(12) 0.00511(13) -0.00320(12)
Cl2 0.0593(7) 0.0322(5) 0.0510(6) -0.0029(4) 0.0119(5) 0.0027(4)
Cl3 0.0387(6) 0.0595(7) 0.0512(6) -0.0060(5) 0.0020(5) -0.0128(5)
S10 0.0657(7) 0.0396(6) 0.0377(6) 0.0004(4) 0.0119(5) 0.0125(5)
Cl71 0.1133(19) 0.237(4) 0.1126(19) 0.0109(19) 0.0354(16) -0.0281(19)
O11 0.0572(18) 0.0542(18) 0.0343(15) 0.0085(13) 0.0174(13) 0.0188(15)
N21 0.046(2) 0.0368(17) 0.0296(16) 0.0064(14) 0.0020(14) -0.0110(15)
N24 0.0343(17) 0.0424(18) 0.0320(16) 0.0050(14) 0.0026(13) -0.0086(14)
O12 0.097(3) 0.054(2) 0.064(2) -0.0184(18) 0.013(2) 0.006(2)
Cl72 0.159(3) 0.469(8) 0.147(3) 0.101(4) 0.020(3) 0.004(5)
N9 0.059(2) 0.0383(18) 0.0405(19) 0.0069(15) 0.0177(17) 0.0038(16)
O60 0.054(2) 0.135(4) 0.055(2) -0.029(2) 0.0153(18) -0.036(2)
C20 0.0345(19) 0.0253(17) 0.0307(18) -0.0011(14) 0.0083(15) 0.0002(14)
C5 0.038(2) 0.046(2) 0.0307(19) 0.0008(17) 0.0070(16) -0.0032(18)
C31 0.044(2) 0.0326(19) 0.035(2) 0.0047(16) 0.0082(17) -0.0048(16)
C41 0.034(2) 0.040(2) 0.036(2) 0.0035(16) 0.0036(16) -0.0067(16)
C6 0.0312(19) 0.0317(18) 0.0326(19) -0.0028(15) -0.0013(15) -0.0044(15)
C32 0.050(2) 0.034(2) 0.050(2) 0.0067(18) 0.018(2) -0.0027(18)
C23 0.044(2) 0.062(3) 0.039(2) 0.011(2) -0.0034(19) -0.014(2)
C35 0.044(3) 0.049(3) 0.068(3) -0.002(2) 0.022(2) -0.0050(19)
C36 0.048(2) 0.035(2) 0.042(2) 0.0019(17) 0.0151(19) -0.0027(18)
C46 0.036(2) 0.055(3) 0.043(2) -0.0013(19) 0.0048(18) -0.0052(19)
C33 0.064(3) 0.031(2) 0.076(3) 0.003(2) 0.030(3) -0.001(2)
C42 0.042(2) 0.040(2) 0.043(2) 0.0038(18) 0.0027(18) -0.0066(18)
C44 0.049(3) 0.071(3) 0.046(3) 0.007(2) 0.006(2) -0.023(2)
C45 0.033(2) 0.080(3) 0.051(3) -0.006(2) 0.009(2) -0.015(2)
C34 0.059(3) 0.044(2) 0.075(3) -0.006(2) 0.032(3) -0.015(2)
C43 0.061(3) 0.044(2) 0.056(3) 0.006(2) 0.006(2) -0.018(2)
C51 0.070(3) 0.044(2) 0.047(3) 0.014(2) 0.014(2) 0.006(2)
C11 0.072(3) 0.048(3) 0.036(2) 0.0042(19) 0.015(2) 0.025(2)
C22 0.059(3) 0.057(3) 0.031(2) 0.0082(19) 0.000(2) -0.020(2)
C56 0.079(4) 0.068(3) 0.046(3) 0.013(2) 0.012(2) 0.015(3)
C1 0.050(3) 0.090(4) 0.042(3) -0.007(2) 0.012(2) -0.022(3)
C4 0.067(3) 0.052(3) 0.045(2) -0.008(2) 0.025(2) -0.004(2)
C37 0.059(3) 0.050(3) 0.085(4) 0.020(3) 0.024(3) 0.012(2)
C49 0.051(3) 0.058(3) 0.078(4) -0.017(3) 0.011(3) 0.004(2)
C3 0.071(3) 0.066(3) 0.050(3) -0.009(2) 0.032(3) -0.002(3)
C47 0.071(3) 0.052(3) 0.065(3) -0.008(2) 0.022(3) 0.001(3)
C2 0.058(3) 0.112(5) 0.059(3) -0.002(3) 0.031(3) 0.007(3)
C38 0.076(4) 0.055(3) 0.122(5) -0.024(3) 0.048(4) -0.028(3)
C12 0.062(3) 0.058(3) 0.072(3) 0.015(3) 0.010(3) 0.025(2)
C14 0.090(4) 0.096(4) 0.042(3) 0.013(3) 0.018(3) 0.061(3)
C39 0.071(3) 0.038(2) 0.065(3) 0.001(2) 0.031(3) 0.005(2)
C61 0.085(4) 0.086(4) 0.053(3) 0.003(3) 0.027(3) -0.008(3)
C48 0.076(4) 0.098(5) 0.084(4) 0.019(4) 0.022(3) -0.031(4)
C15 0.130(5) 0.072(4) 0.065(4) 0.016(3) 0.024(4) 0.054(3)
C52 0.111(5) 0.078(4) 0.085(4) 0.028(3) 0.012(4) -0.033(4)
C16 0.105(4) 0.050(3) 0.065(3) 0.013(3) 0.024(3) 0.036(3)
C55 0.122(6) 0.099(5) 0.056(3) 0.036(3) 0.031(4) 0.033(4)
C62 0.142(7) 0.085(4) 0.091(5) -0.018(4) 0.064(5) 0.022(4)
C13 0.071(4) 0.092(4) 0.074(4) 0.009(3) 0.007(3) 0.027(3)
C53 0.155(8) 0.089(5) 0.127(6) 0.049(5) 0.038(5) -0.032(5)
C54 0.164(8) 0.104(6) 0.109(6) 0.069(5) 0.057(5) 0.007(5)
C17 0.117(5) 0.157(7) 0.066(4) 0.023(4) 0.013(4) 0.092(5)
C71 0.140(8) 0.334(10) 0.144(7) 0.128(7) -0.037(7) -0.161(8)

loop_
_atom_type_symbol
_atom_type_description
_atom_type_scat_dispersion_real
_atom_type_scat_dispersion_imag
_atom_type_scat_source
C C 0.0033 0.0016 'International Tables Vol C Tables 4.2.6.8 and 6.1.1.4'
H H 0.0000 0.0000 'International Tables Vol C Tables 4.2.6.8 and 6.1.1.4'
N N 0.0061 0.0033 'International Tables Vol C Tables 4.2.6.8 and 6.1.1.4'
O O 0.0106 0.0060 'International Tables Vol C Tables 4.2.6.8 and 6.1.1.4'
S S 0.1246 0.1234 'International Tables Vol C Tables 4.2.6.8 and 6.1.1.4'
Cl Cl 0.1484 0.1585 'International Tables Vol C Tables 4.2.6.8 and 6.1.1.4'
Ru Ru -1.2594 0.8363 'International Tables Vol C Tables 4.2.6.8 and 6.1.1.4'

loop_
_geom_angle_atom_site_label_1
_geom_angle_atom_site_label_2
_geom_angle_atom_site_label_3
_geom_angle
_geom_angle_site_symmetry_1
_geom_angle_site_symmetry_3
_geom_angle_publ_flag
C6 Ru1 C20 105.61(15) . . ?
C6 Ru1 O11 81.35(14) . . ?
C20 Ru1 O11 90.20(13) . . ?
C6 Ru1 Cl2 100.55(12) . . ?
C20 Ru1 Cl2 90.57(11) . . ?
O11 Ru1 Cl2 177.67(9) . . ?
C6 Ru1 Cl3 99.12(12) . . ?
C20 Ru1 Cl3 154.75(11) . . ?
O11 Ru1 Cl3 88.53(9) . . ?
Cl2 Ru1 Cl3 89.83(4) . . ?
O12 S10 O11 119.0(2) . . ?
O12 S10 N9 110.8(2) . . ?
O11 S10 N9 103.00(17) . . ?
O12 S10 C11 107.9(2) . . ?
O11 S10 C11 108.0(2) . . ?
N9 S10 C11 107.6(2) . . ?
S10 O11 Ru1 117.23(17) . . ?
C20 N21 C31 125.2(3) . . ?
C20 N21 C22 113.1(3) . . ?
C31 N21 C22 121.3(3) . . ?
C20 N24 C41 129.2(3) . . ?
C20 N24 C23 111.8(3) . . ?
C41 N24 C23 117.5(3) . . ?
C6 N9 C51 126.4(4) . . ?
C6 N9 S10 117.1(3) . . ?
C51 N9 S10 116.5(3) . . ?
N24 C20 N21 107.5(3) . . ?
N24 C20 Ru1 138.7(3) . . ?
N21 C20 Ru1 113.6(3) . . ?
C1 C5 C6 130.6(4) . . ?
C1 C5 C4 110.0(4) . . ?
C6 C5 C4 119.3(4) . . ?
C32 C31 C36 122.0(4) . . ?
C32 C31 N21 118.6(4) . . ?
C36 C31 N21 119.3(4) . . ?
C46 C41 C42 122.0(4) . . ?
C46 C41 N24 119.3(4) . . ?
C42 C41 N24 117.9(4) . . ?
N9 C6 C5 112.5(3) . . ?
N9 C6 Ru1 120.9(3) . . ?
C5 C6 Ru1 125.7(3) . . ?
C33 C32 C31 117.6(4) . . ?
C33 C32 C37 120.3(4) . . ?
C31 C32 C37 122.1(4) . . ?
N24 C23 C22 102.6(3) . . ?
C34 C35 C36 121.5(5) . . ?
C31 C36 C35 117.4(4) . . ?
C31 C36 C39 123.9(4) . . ?
C35 C36 C39 118.5(4) . . ?
C41 C46 C45 117.4(4) . . ?
C41 C46 C49 122.0(4) . . ?
C45 C46 C49 120.6(5) . . ?
C34 C33 C32 122.7(4) . . ?
C43 C42 C41 117.1(4) . . ?
C43 C42 C47 120.4(4) . . ?
C41 C42 C47 122.4(4) . . ?
C45 C44 C43 117.2(4) . . ?
C45 C44 C48 120.4(5) . . ?
C43 C44 C48 122.4(5) . . ?
C44 C45 C46 123.2(5) . . ?
C33 C34 C35 118.4(4) . . ?
C33 C34 C38 121.4(5) . . ?
C35 C34 C38 120.2(5) . . ?
C44 C43 C42 123.0(5) . . ?
C56 C51 C52 121.7(5) . . ?
C56 C51 N9 119.5(5) . . ?
C52 C51 N9 118.8(5) . . ?
C12 C11 C16 121.3(5) . . ?
C12 C11 S10 119.9(4) . . ?
C16 C11 S10 118.6(5) . . ?
N21 C22 C23 102.1(3) . . ?
C51 C56 C55 118.5(6) . . ?
C5 C1 C2 112.7(5) . . ?
O60 C4 C5 112.9(4) . . ?
O60 C4 C3 110.9(4) . . ?
C5 C4 C3 102.8(4) . . ?
C2 C3 C61 110.9(5) . . ?
C2 C3 C62 113.9(6) . . ?
C61 C3 C62 108.7(5) . . ?
C2 C3 C4 103.0(4) . . ?
C61 C3 C4 110.5(5) . . ?
C62 C3 C4 109.7(5) . . ?
C1 C2 C3 103.8(4) . . ?
C11 C12 C13 118.9(5) . . ?
C15 C14 C13 118.0(6) . . ?
C15 C14 C17 120.9(7) . . ?
C13 C14 C17 121.0(8) . . ?
C14 C15 C16 122.2(6) . . ?
C51 C52 C53 118.9(7) . . ?
C11 C16 C15 118.1(7) . . ?
C54 C55 C56 120.6(7) . . ?
C12 C13 C14 121.4(7) . . ?
C54 C53 C52 118.7(8) . . ?
C53 C54 C55 121.5(6) . . ?
Cl72 C71 Cl71 80.9(6) . . ?

loop_
_geom_bond_atom_site_label_1
_geom_bond_atom_site_label_2
_geom_bond_distance
_geom_bond_site_symmetry_2
_geom_bond_publ_flag
Ru1 C6 1.848(4) . ?
Ru1 C20 2.021(4) . ?
Ru1 O11 2.171(3) . ?
Ru1 Cl2 2.3424(11) . ?
Ru1 Cl3 2.4145(11) . ?
S10 O12 1.421(4) . ?
S10 O11 1.456(3) . ?
S10 N9 1.651(4) . ?
S10 C11 1.756(5) . ?
Cl71 C71 2.184(13) . ?
N21 C20 1.351(5) . ?
N21 C31 1.434(5) . ?
N21 C22 1.471(5) . ?
N24 C20 1.343(5) . ?
N24 C41 1.426(5) . ?
N24 C23 1.494(5) . ?
Cl72 C71 2.182(15) . ?
N9 C6 1.414(5) . ?
N9 C51 1.446(6) . ?
O60 C4 1.430(7) . ?
C5 C1 1.313(6) . ?
C5 C6 1.475(6) . ?
C5 C4 1.534(6) . ?
C31 C32 1.394(6) . ?
C31 C36 1.401(6) . ?
C41 C46 1.390(6) . ?
C41 C42 1.394(6) . ?
C32 C33 1.384(6) . ?
C32 C37 1.499(7) . ?
C23 C22 1.501(6) . ?
C35 C34 1.392(7) . ?
C35 C36 1.403(6) . ?
C36 C39 1.502(6) . ?
C46 C45 1.395(7) . ?
C46 C49 1.512(7) . ?
C33 C34 1.379(7) . ?
C42 C43 1.394(6) . ?
C42 C47 1.495(7) . ?
C44 C45 1.371(7) . ?
C44 C43 1.385(8) . ?
C44 C48 1.501(7) . ?
C34 C38 1.512(7) . ?
C51 C56 1.370(7) . ?
C51 C52 1.381(8) . ?
C11 C12 1.371(8) . ?
C11 C16 1.377(7) . ?
C56 C55 1.392(8) . ?
C1 C2 1.501(8) . ?
C4 C3 1.569(7) . ?
C3 C2 1.521(8) . ?
C3 C61 1.521(8) . ?
C3 C62 1.535(8) . ?
C12 C13 1.378(8) . ?
C14 C15 1.361(10) . ?
C14 C13 1.387(9) . ?
C14 C17 1.506(8) . ?
C15 C16 1.388(9) . ?
C52 C53 1.426(9) . ?
C55 C54 1.373(12) . ?
C53 C54 1.358(13) . ?
